data_7025511
loop_
_publ_author_name
'Thomas, Tegan'
'Pugh, David'
'Parkin, Ivan P.'
'Carmalt, Claire J.'

_publ_section_title
;
 Syntheses, X-ray structures and CVD of titanium(IV) arsine complexes.
;
_journal_issue 22
_journal_name_full 'Dalton transactions (Cambridge, England : 2003)'
_journal_page_first 5325
_journal_page_last 5331
_journal_paper_doi 10.1039/c001359e
_journal_volume 39
_journal_year 2010
_chemical_formula_moiety 'C6 H18 As Cl4 N3 Ti'
_chemical_formula_sum 'C6 H18 As Cl4 N3 Ti'
_chemical_formula_weight 396.85
_chemical_name_systematic
;
?
;
_space_group_IT_number 14
_symmetry_cell_setting monoclinic
_symmetry_Int_Tables_number 14
_symmetry_space_group_name_Hall '-P 2yn'
_symmetry_space_group_name_H-M 'P 1 21/n 1'
_atom_sites_solution_hydrogens geom
_atom_sites_solution_primary direct
_atom_sites_solution_secondary difmap
_audit_creation_method SHELXL-97
_cell_angle_alpha 90.00
_cell_angle_beta 92.562(3)
_cell_angle_gamma 90.00
_cell_formula_units_Z 4
_cell_length_a 9.5866(16)
_cell_length_b 15.623(3)
_cell_length_c 9.8386(16)
_cell_measurement_reflns_used 5908
_cell_measurement_temperature 150(2)
_cell_measurement_theta_max 28.29
_cell_measurement_theta_min 2.45
_cell_volume 1472.1(4)
_computing_cell_refinement 'Bruker SAINT'
_computing_data_collection 'Bruker SMART'
_computing_data_reduction 'Bruker SAINT'
_computing_molecular_graphics 'ORTEP-III (Farrugia, 1997)'
_computing_structure_refinement 'SHELXL-97 (Sheldrick, 1997)'
_computing_structure_solution 'SHELXS-97 (Sheldrick, 1997)'
_diffrn_ambient_temperature 150(2)
_diffrn_measured_fraction_theta_full 0.954
_diffrn_measured_fraction_theta_max 0.954
_diffrn_measurement_device_type 'Bruker SMART APEX diffractometer'
_diffrn_measurement_method '\w rotation with narrow frames'
_diffrn_radiation_monochromator graphite
_diffrn_radiation_source 'fine-focus sealed tube'
_diffrn_radiation_type MoK\a
_diffrn_radiation_wavelength 0.71073
_diffrn_reflns_av_R_equivalents 0.0258
_diffrn_reflns_av_sigmaI/netI 0.0274
_diffrn_reflns_limit_h_max 12
_diffrn_reflns_limit_h_min -12
_diffrn_reflns_limit_k_max 20
_diffrn_reflns_limit_k_min -20
_diffrn_reflns_limit_l_max 12
_diffrn_reflns_limit_l_min -12
_diffrn_reflns_number 12201
_diffrn_reflns_theta_full 28.31
_diffrn_reflns_theta_max 28.31
_diffrn_reflns_theta_min 2.49
_diffrn_standards_decay_% 0
_diffrn_standards_number 0
_exptl_absorpt_coefficient_mu 3.514
_exptl_absorpt_correction_T_max 0.7002
_exptl_absorpt_correction_T_min 0.3787
_exptl_absorpt_correction_type multi-scan
_exptl_absorpt_process_details 'SADABS v2.03'
_exptl_crystal_colour blue
_exptl_crystal_density_diffrn 1.791
_exptl_crystal_density_method 'not measured'
_exptl_crystal_description block
_exptl_crystal_F_000 792
_exptl_crystal_size_max 0.30
_exptl_crystal_size_mid 0.30
_exptl_crystal_size_min 0.10
_refine_diff_density_max 0.585
_refine_diff_density_min -0.548
_refine_diff_density_rms 0.093
_refine_ls_extinction_method none
_refine_ls_goodness_of_fit_ref 1.126
_refine_ls_hydrogen_treatment constr
_refine_ls_matrix_type full
_refine_ls_number_parameters 142
_refine_ls_number_reflns 3496
_refine_ls_number_restraints 0
_refine_ls_restrained_S_all 1.126
_refine_ls_R_factor_all 0.0347
_refine_ls_R_factor_gt 0.0322
_refine_ls_shift/su_max 0.033
_refine_ls_shift/su_mean 0.004
_refine_ls_structure_factor_coef Fsqd
_refine_ls_weighting_details 'calc w=1/[\s^2^(Fo^2^)+(0.0216P)^2^+2.0024P] where P=(Fo^2^+2Fc^2^)/3'
_refine_ls_weighting_scheme calc
_refine_ls_wR_factor_gt 0.0658
_refine_ls_wR_factor_ref 0.0672
_reflns_number_gt 3304
_reflns_number_total 3496
_reflns_threshold_expression I>2\s(I)
_cod_data_source_file c001359e.txt
_cod_data_source_block str0696
_cod_depositor_comments
;
The following automatic conversions were performed:

'_symmetry_cell_setting' value 'Monoclinic' changed to 'monoclinic'
according to /home/saulius/struct/CIF-dictionaries/cif_core.dic
dictionary named 'cif_core.dic' version 2.4.2 from 2011-04-26.

Automatic conversion script
Id: cif_fix_values 1891 2012-01-12 08:04:46Z andrius 
;
_cod_original_sg_symbol_H-M P21/n
_cod_database_code 7025511

loop_
_symmetry_equiv_pos_as_xyz
'x, y, z'
'-x+1/2, y+1/2, -z+1/2'
'-x, -y, -z'
'x-1/2, -y-1/2, z-1/2'

loop_
_atom_site_label
_atom_site_type_symbol
_atom_site_fract_x
_atom_site_fract_y
_atom_site_fract_z
_atom_site_U_iso_or_equiv
_atom_site_adp_type
_atom_site_occupancy
_atom_site_symmetry_multiplicity
_atom_site_calc_flag
_atom_site_refinement_flags
C1 C 0.9046(3) 0.05794(18) 0.6605(3) 0.0252(6) Uani 1 1 d .
H1A H 0.9649 0.0125 0.6987 0.038 Uiso 1 1 calc R
H1B H 0.9565 0.1120 0.6604 0.038 Uiso 1 1 calc R
H1C H 0.8742 0.0430 0.5670 0.038 Uiso 1 1 calc R
C2 C 0.7099(3) -0.01805(16) 0.7458(3) 0.0233(6) Uani 1 1 d .
H2A H 0.6750 -0.0324 0.6535 0.035 Uiso 1 1 calc R
H2B H 0.6317 -0.0164 0.8066 0.035 Uiso 1 1 calc R
H2C H 0.7774 -0.0615 0.7779 0.035 Uiso 1 1 calc R
C3 C 0.5566(3) 0.11766(18) 1.0005(3) 0.0232(6) Uani 1 1 d .
H3A H 0.5853 0.1033 1.0946 0.035 Uiso 1 1 calc R
H3B H 0.5391 0.0649 0.9486 0.035 Uiso 1 1 calc R
H3C H 0.4710 0.1520 0.9996 0.035 Uiso 1 1 calc R
C4 C 0.6915(3) 0.24674(17) 1.0200(3) 0.0233(6) Uani 1 1 d .
H4A H 0.6060 0.2812 1.0158 0.035 Uiso 1 1 calc R
H4B H 0.7681 0.2799 0.9834 0.035 Uiso 1 1 calc R
H4C H 0.7153 0.2314 1.1148 0.035 Uiso 1 1 calc R
C5 C 0.7001(3) 0.26074(17) 0.4322(3) 0.0219(5) Uani 1 1 d .
H5A H 0.7912 0.2504 0.3940 0.033 Uiso 1 1 calc R
H5B H 0.7067 0.3097 0.4944 0.033 Uiso 1 1 calc R
H5C H 0.6309 0.2730 0.3584 0.033 Uiso 1 1 calc R
C6 C 0.6353(3) 0.11162(18) 0.4163(3) 0.0270(6) Uani 1 1 d .
H6A H 0.5567 0.1234 0.3519 0.040 Uiso 1 1 calc R
H6B H 0.6148 0.0607 0.4701 0.040 Uiso 1 1 calc R
H6C H 0.7198 0.1016 0.3661 0.040 Uiso 1 1 calc R
N1 N 0.7795(2) 0.06764(13) 0.7450(2) 0.0171(4) Uani 1 1 d .
N2 N 0.6689(2) 0.16719(13) 0.9379(2) 0.0168(4) Uani 1 1 d .
N3 N 0.6572(2) 0.18466(14) 0.5066(2) 0.0185(4) Uani 1 1 d .
Cl1 Cl 0.51488(6) 0.31031(4) 0.72551(6) 0.01980(13) Uani 1 1 d .
Cl2 Cl 0.85459(6) 0.25923(4) 0.73446(6) 0.01874(13) Uani 1 1 d .
Cl3 Cl 0.44308(6) 0.10057(4) 0.68908(7) 0.02311(14) Uani 1 1 d .
Cl4 Cl 0.81359(7) -0.00102(4) 1.05177(7) 0.02715(15) Uani 1 1 d .
Ti1 Ti 0.63915(4) 0.18561(3) 0.69446(4) 0.01401(10) Uani 1 1 d .
As1 As 0.84390(3) 0.111689(16) 0.92104(3) 0.01620(8) Uani 1 1 d .

loop_
_atom_site_aniso_label
_atom_site_aniso_U_11
_atom_site_aniso_U_22
_atom_site_aniso_U_33
_atom_site_aniso_U_23
_atom_site_aniso_U_13
_atom_site_aniso_U_12
C1 0.0240(14) 0.0260(14) 0.0260(14) -0.0018(11) 0.0068(11) 0.0057(11)
C2 0.0266(14) 0.0125(12) 0.0306(15) -0.0024(10) -0.0012(11) 0.0005(10)
C3 0.0182(12) 0.0279(14) 0.0241(14) 0.0040(11) 0.0063(10) 0.0001(10)
C4 0.0294(14) 0.0232(14) 0.0171(13) -0.0053(10) -0.0012(11) 0.0026(11)
C5 0.0213(13) 0.0260(14) 0.0185(12) 0.0013(11) 0.0012(10) 0.0001(10)
C6 0.0342(15) 0.0242(14) 0.0220(14) -0.0064(11) -0.0044(11) -0.0004(11)
N1 0.0168(10) 0.0155(10) 0.0191(10) -0.0003(8) 0.0020(8) 0.0006(8)
N2 0.0167(10) 0.0161(10) 0.0176(10) 0.0012(8) 0.0014(8) 0.0020(8)
N3 0.0189(10) 0.0210(11) 0.0154(10) -0.0013(8) -0.0011(8) -0.0011(8)
Cl1 0.0186(3) 0.0155(3) 0.0252(3) -0.0005(2) -0.0002(2) 0.0023(2)
Cl2 0.0157(3) 0.0182(3) 0.0222(3) 0.0020(2) -0.0013(2) -0.0046(2)
Cl3 0.0183(3) 0.0183(3) 0.0324(4) 0.0007(3) -0.0023(2) -0.0049(2)
Cl4 0.0289(3) 0.0233(3) 0.0292(3) 0.0113(3) 0.0004(3) 0.0030(3)
Ti1 0.0138(2) 0.0123(2) 0.0158(2) 0.00012(16) -0.00080(16) -0.00102(15)
As1 0.01473(13) 0.01630(13) 0.01748(13) 0.00248(10) -0.00010(9) 0.00116(9)

loop_
_atom_type_symbol
_atom_type_description
_atom_type_scat_dispersion_real
_atom_type_scat_dispersion_imag
_atom_type_scat_source
C C 0.0033 0.0016 'International Tables Vol C Tables 4.2.6.8 and 6.1.1.4'
H H 0.0000 0.0000 'International Tables Vol C Tables 4.2.6.8 and 6.1.1.4'
N N 0.0061 0.0033 'International Tables Vol C Tables 4.2.6.8 and 6.1.1.4'
Cl Cl 0.1484 0.1585 'International Tables Vol C Tables 4.2.6.8 and 6.1.1.4'
Ti Ti 0.2776 0.4457 'International Tables Vol C Tables 4.2.6.8 and 6.1.1.4'
As As 0.0499 2.0058 'International Tables Vol C Tables 4.2.6.8 and 6.1.1.4'

loop_
_geom_angle_atom_site_label_1
_geom_angle_atom_site_label_2
_geom_angle_atom_site_label_3
_geom_angle
N1 C1 H1A 109.5
N1 C1 H1B 109.5
H1A C1 H1B 109.5
N1 C1 H1C 109.5
H1A C1 H1C 109.5
H1B C1 H1C 109.5
N1 C2 H2A 109.5
N1 C2 H2B 109.5
H2A C2 H2B 109.5
N1 C2 H2C 109.5
H2A C2 H2C 109.5
H2B C2 H2C 109.5
N2 C3 H3A 109.5
N2 C3 H3B 109.5
H3A C3 H3B 109.5
N2 C3 H3C 109.5
H3A C3 H3C 109.5
H3B C3 H3C 109.5
N2 C4 H4A 109.5
N2 C4 H4B 109.5
H4A C4 H4B 109.5
N2 C4 H4C 109.5
H4A C4 H4C 109.5
H4B C4 H4C 109.5
N3 C5 H5A 109.5
N3 C5 H5B 109.5
H5A C5 H5B 109.5
N3 C5 H5C 109.5
H5A C5 H5C 109.5
H5B C5 H5C 109.5
N3 C6 H6A 109.5
N3 C6 H6B 109.5
H6A C6 H6B 109.5
N3 C6 H6C 109.5
H6A C6 H6C 109.5
H6B C6 H6C 109.5
C2 N1 C1 106.3(2)
C2 N1 As1 115.93(16)
C1 N1 As1 107.55(16)
C2 N1 Ti1 117.18(15)
C1 N1 Ti1 115.59(16)
As1 N1 Ti1 93.89(8)
C3 N2 C4 107.5(2)
C3 N2 As1 117.26(16)
C4 N2 As1 108.62(16)
C3 N2 Ti1 114.72(16)
C4 N2 Ti1 116.44(15)
As1 N2 Ti1 91.90(8)
C6 N3 C5 111.6(2)
C6 N3 Ti1 126.45(18)
C5 N3 Ti1 121.98(17)
N3 Ti1 Cl3 94.85(7)
N3 Ti1 Cl1 102.07(7)
Cl3 Ti1 Cl1 93.69(3)
N3 Ti1 N1 97.32(9)
Cl3 Ti1 N1 90.67(6)
Cl1 Ti1 N1 159.67(6)
N3 Ti1 Cl2 92.83(7)
Cl3 Ti1 Cl2 169.89(3)
Cl1 Ti1 Cl2 91.11(3)
N1 Ti1 Cl2 81.84(6)
N3 Ti1 N2 165.86(9)
Cl3 Ti1 N2 90.81(5)
Cl1 Ti1 N2 90.46(5)
N1 Ti1 N2 69.62(7)
Cl2 Ti1 N2 80.25(5)
N3 Ti1 As1 128.40(7)
Cl3 Ti1 As1 106.83(2)
Cl1 Ti1 As1 121.89(2)
N1 Ti1 As1 38.24(5)
Cl2 Ti1 As1 63.14(2)
N2 Ti1 As1 37.48(5)
N2 As1 N1 89.60(9)
N2 As1 Cl4 99.97(7)
N1 As1 Cl4 101.09(7)
N2 As1 Ti1 50.62(6)
N1 As1 Ti1 47.87(6)
Cl4 As1 Ti1 128.00(2)

loop_
_geom_bond_atom_site_label_1
_geom_bond_atom_site_label_2
_geom_bond_distance
C1 N1 1.497(3)
C1 H1A 0.9800
C1 H1B 0.9800
C1 H1C 0.9800
C2 N1 1.496(3)
C2 H2A 0.9800
C2 H2B 0.9800
C2 H2C 0.9800
C3 N2 1.482(3)
C3 H3A 0.9800
C3 H3B 0.9800
C3 H3C 0.9800
C4 N2 1.493(3)
C4 H4A 0.9800
C4 H4B 0.9800
C4 H4C 0.9800
C5 N3 1.464(3)
C5 H5A 0.9800
C5 H5B 0.9800
C5 H5C 0.9800
C6 N3 1.456(3)
C6 H6A 0.9800
C6 H6B 0.9800
C6 H6C 0.9800
N1 As1 1.939(2)
N1 Ti1 2.323(2)
N2 As1 1.903(2)
N2 Ti1 2.417(2)
N3 Ti1 1.864(2)
Cl1 Ti1 2.3110(8)
Cl2 Ti1 2.3814(8)
Cl3 Ti1 2.3004(8)
Cl4 As1 2.2075(7)
Ti1 As1 3.1249(6)

loop_
_geom_torsion_atom_site_label_1
_geom_torsion_atom_site_label_2
_geom_torsion_atom_site_label_3
_geom_torsion_atom_site_label_4
_geom_torsion
C6 N3 Ti1 Cl3 -40.2(2)
C5 N3 Ti1 Cl3 141.31(18)
C6 N3 Ti1 Cl1 -135.0(2)
C5 N3 Ti1 Cl1 46.5(2)
C6 N3 Ti1 N1 51.1(2)
C5 N3 Ti1 N1 -127.39(19)
C6 N3 Ti1 Cl2 133.2(2)
C5 N3 Ti1 Cl2 -45.26(19)
C6 N3 Ti1 N2 73.1(4)
C5 N3 Ti1 N2 -105.4(4)
C6 N3 Ti1 As1 75.8(2)
C5 N3 Ti1 As1 -102.71(19)
C2 N1 Ti1 N3 -90.07(18)
C1 N1 Ti1 N3 36.51(19)
As1 N1 Ti1 N3 148.08(9)
C2 N1 Ti1 Cl3 4.91(17)
C1 N1 Ti1 Cl3 131.49(17)
As1 N1 Ti1 Cl3 -116.94(7)
C2 N1 Ti1 Cl1 107.4(2)
C1 N1 Ti1 Cl1 -125.98(19)
As1 N1 Ti1 Cl1 -14.4(2)
C2 N1 Ti1 Cl2 178.10(17)
C1 N1 Ti1 Cl2 -55.31(17)
As1 N1 Ti1 Cl2 56.26(6)
C2 N1 Ti1 N2 95.52(18)
C1 N1 Ti1 N2 -137.90(19)
As1 N1 Ti1 N2 -26.33(7)
C2 N1 Ti1 As1 121.8(2)
C1 N1 Ti1 As1 -111.6(2)
C3 N2 Ti1 N3 -117.8(4)
C4 N2 Ti1 N3 115.4(4)
As1 N2 Ti1 N3 3.5(4)
C3 N2 Ti1 Cl3 -4.10(16)
C4 N2 Ti1 Cl3 -130.86(17)
As1 N2 Ti1 Cl3 117.23(7)
C3 N2 Ti1 Cl1 89.60(16)
C4 N2 Ti1 Cl1 -37.16(17)
As1 N2 Ti1 Cl1 -149.08(7)
C3 N2 Ti1 N1 -94.51(17)
C4 N2 Ti1 N1 138.73(18)
As1 N2 Ti1 N1 26.81(7)
C3 N2 Ti1 Cl2 -179.35(17)
C4 N2 Ti1 Cl2 53.89(16)
As1 N2 Ti1 Cl2 -58.03(6)
C3 N2 Ti1 As1 -121.3(2)
C4 N2 Ti1 As1 111.92(19)
C3 N2 As1 N1 88.76(19)
C4 N2 As1 N1 -149.21(17)
Ti1 N2 As1 N1 -30.44(8)
C3 N2 As1 Cl4 -12.43(19)
C4 N2 As1 Cl4 109.60(15)
Ti1 N2 As1 Cl4 -131.64(5)
C3 N2 As1 Ti1 119.2(2)
C4 N2 As1 Ti1 -118.77(18)
C2 N1 As1 N2 -90.96(17)
C1 N1 As1 N2 150.27(17)
Ti1 N1 As1 N2 31.87(8)
C2 N1 As1 Cl4 9.12(17)
C1 N1 As1 Cl4 -109.64(15)
Ti1 N1 As1 Cl4 131.96(5)
C2 N1 As1 Ti1 -122.84(19)
C1 N1 As1 Ti1 118.40(18)
N3 Ti1 As1 N2 -178.91(12)
Cl3 Ti1 As1 N2 -68.27(9)
Cl1 Ti1 As1 N2 37.25(8)
N1 Ti1 As1 N2 -136.91(12)
Cl2 Ti1 As1 N2 110.41(8)
N3 Ti1 As1 N1 -42.00(12)
Cl3 Ti1 As1 N1 68.64(9)
Cl1 Ti1 As1 N1 174.16(9)
Cl2 Ti1 As1 N1 -112.68(9)
N2 Ti1 As1 N1 136.91(12)
N3 Ti1 As1 Cl4 -109.83(9)
Cl3 Ti1 As1 Cl4 0.82(4)
Cl1 Ti1 As1 Cl4 106.33(4)
N1 Ti1 As1 Cl4 -67.83(9)
Cl2 Ti1 As1 Cl4 179.49(3)
N2 Ti1 As1 Cl4 69.08(9)
